data_1518618
loop_
_publ_author_name
'Fu, Niankai'
'Zhang, Long'
'Luo, Sanzhong'

_publ_section_title
;
 Chiral Primary Amine Catalyzed Asymmetric Michael Addition of
 Malononitrile to \a-Substituted Vinyl Ketone.
;
_journal_issue 2
_journal_name_full 'Organic letters'
_journal_page_first 382
_journal_page_last 385
_journal_paper_doi 10.1021/ol503566a
_journal_volume 17
_journal_year 2015
_chemical_absolute_configuration ad
_chemical_formula_moiety 'C20 H17 Br N2 O'
_chemical_formula_sum 'C20 H17 Br N2 O'
_chemical_formula_weight 381.26
_chemical_name_systematic
;
 ?
;
_space_group_crystal_system triclinic
_space_group_IT_number 1
_space_group_name_Hall 'P 1'
_space_group_name_H-M_alt 'P 1'
_symmetry_space_group_name_Hall 'P 1'
_symmetry_space_group_name_H-M 'P 1'
_atom_sites_solution_hydrogens geom
_audit_creation_date 2014-09-23
_audit_creation_method
;
Olex2 1.2
(compiled 2013.12.10 svn.r2850 for OlexSys, GUI svn.r4736)
;
_cell_angle_alpha 76.557(12)
_cell_angle_beta 73.136(13)
_cell_angle_gamma 64.754(10)
_cell_formula_units_Z 2
_cell_length_a 9.8359(19)
_cell_length_b 10.161(2)
_cell_length_c 10.307(2)
_cell_measurement_reflns_used 3917
_cell_measurement_temperature 173.1500
_cell_measurement_theta_max 33.0213
_cell_measurement_theta_min 2.2338
_cell_volume 884.6(3)
_computing_cell_refinement 'CrystalClear (Rigaku Inc., 2007)'
_computing_data_collection 'CrystalClear (Rigaku Inc., 2007)'
_computing_data_reduction 'CrystalClear (Rigaku Inc., 2007)'
_computing_molecular_graphics 'Olex2 (Dolomanov et al., 2009)'
_computing_publication_material 'Olex2 (Dolomanov et al., 2009)'
_computing_structure_refinement 'SHELXL (Sheldrick, 2013)'
_computing_structure_solution
;
'SHELXS (Sheldrick, 2013)'
;
_diffrn_ambient_temperature 173.1500
_diffrn_detector_area_resol_mean 28.5714
_diffrn_measured_fraction_theta_full 0.994
_diffrn_measured_fraction_theta_max 0.994
_diffrn_measurement_device
;
Saturn724+ (2x2 bin mode)
;
_diffrn_measurement_device_details
;
AFC10: Fixed Chi 2 circle
;
_diffrn_measurement_device_type 'Saturn724+ CCD'
_diffrn_measurement_method '\w scans at fixed \c = 45\%'
_diffrn_orient_matrix_type d*Trek
_diffrn_orient_matrix_UB_11 -0.0867
_diffrn_orient_matrix_UB_12 -0.0680
_diffrn_orient_matrix_UB_13 0.0336
_diffrn_orient_matrix_UB_21 0.0844
_diffrn_orient_matrix_UB_22 -0.0012
_diffrn_orient_matrix_UB_23 0.0701
_diffrn_orient_matrix_UB_31 -0.0347
_diffrn_orient_matrix_UB_32 0.0933
_diffrn_orient_matrix_UB_33 0.0233
_diffrn_radiation_detector CCD
_diffrn_radiation_monochromator 'Graphite Monochromator'
_diffrn_radiation_type MoK\a
_diffrn_radiation_wavelength 0.71073
_diffrn_reflns_av_R_equivalents 0.0315
_diffrn_reflns_av_unetI/netI 0.0396
_diffrn_reflns_Laue_measured_fraction_full 0.994
_diffrn_reflns_Laue_measured_fraction_max 0.994
_diffrn_reflns_limit_h_max 12
_diffrn_reflns_limit_h_min -12
_diffrn_reflns_limit_k_max 13
_diffrn_reflns_limit_k_min -13
_diffrn_reflns_limit_l_max 13
_diffrn_reflns_limit_l_min -13
_diffrn_reflns_number 14811
_diffrn_reflns_point_group_measured_fraction_full 0.977
_diffrn_reflns_point_group_measured_fraction_max 0.973
_diffrn_reflns_theta_full 26.000
_diffrn_reflns_theta_max 27.472
_diffrn_reflns_theta_min 3.240
_diffrn_source 'Sealed Tube'
_diffrn_source_current 30.0000
_diffrn_source_power 1.5000
_diffrn_source_voltage 50.0000
_exptl_absorpt_coefficient_mu 2.332
_exptl_absorpt_correction_T_max 1.0000
_exptl_absorpt_correction_T_min 0.7439
_exptl_absorpt_correction_type multi-scan
_exptl_absorpt_process_details 'CrystalClear (Rigaku Inc., 2007)'
_exptl_crystal_colour Colorless
_exptl_crystal_density_diffrn 1.431
_exptl_crystal_description block
_exptl_crystal_F_000 388
_exptl_crystal_size_max 0.26
_exptl_crystal_size_mid 0.25
_exptl_crystal_size_min 0.13
_refine_diff_density_max 0.340
_refine_diff_density_min -0.435
_refine_diff_density_rms 0.046
_refine_ls_abs_structure_details
;
 Flack x determined using 3293 quotients [(I+)-(I-)]/[(I+)+(I-)]
 (Parsons and Flack (2004), Acta Cryst. A60, s61).
;
_refine_ls_abs_structure_Flack 0.009(5)
_refine_ls_extinction_method none
_refine_ls_goodness_of_fit_ref 1.066
_refine_ls_hydrogen_treatment constr
_refine_ls_matrix_type full
_refine_ls_number_parameters 435
_refine_ls_number_reflns 7894
_refine_ls_number_restraints 3
_refine_ls_restrained_S_all 1.066
_refine_ls_R_factor_all 0.0349
_refine_ls_R_factor_gt 0.0320
_refine_ls_shift/su_max 0.001
_refine_ls_shift/su_mean 0.000
_refine_ls_structure_factor_coef Fsqd
_refine_ls_weighting_details 'w=1/[\s^2^(Fo^2^)+(0.0319P)^2^+0.1081P] where P=(Fo^2^+2Fc^2^)/3'
_refine_ls_weighting_scheme calc
_refine_ls_wR_factor_gt 0.0718
_refine_ls_wR_factor_ref 0.0739
_reflns_Friedel_coverage 0.956
_reflns_Friedel_fraction_full 0.959
_reflns_Friedel_fraction_max 0.951
_reflns_number_gt 7490
_reflns_number_total 7894
_reflns_threshold_expression 'I > 2\s(I)'
_cod_data_source_file ol503566a_si_002.cif
_cod_data_source_block sa3636
_cod_database_code 1518618
_shelxl_version_number 2013-4
_shelx_space_group_comment
;
The symmetry employed for this shelxl refinement is uniquely defined
by the following loop, which should always be used as a source of
symmetry information in preference to the above space-group names.
They are only intended as comments.
;
_diffrn_number_total 4040
_olex2_refinement_description
;
1. Fixed Uiso
 At 1.2 times of:
  All C(H) groups, All C(H,H) groups
 At 1.5 times of:
  All C(H,H,H) groups
2.a Ternary CH refined with riding coordinates:
 C1A(H1A), C1(H1)
2.b Secondary CH2 refined with riding coordinates:
 C10A(H10A,H10B), C14A(H14A,H14B), C10(H10C,H10D), C14(H14C,H14D)
2.c Aromatic/amide H refined with riding coordinates:
 C4A(H4A), C5A(H5A), C6A(H6A), C7A(H7A), C8A(H8A), C16A(H16A), C17A(H17A),
 C19A(H19A), C20A(H20A), C4(H4), C5(H5), C6(H6), C7(H7), C8(H8), C16(H16),
 C17(H17), C19(H19), C20(H20)
2.d Idealised Me refined as rotating group:
 C9A(H9AA,H9AB,H9AC), C9(H9A,H9B,H9C)
;

loop_
_space_group_symop_operation_xyz
'x, y, z'

loop_
_atom_site_label
_atom_site_type_symbol
_atom_site_fract_x
_atom_site_fract_y
_atom_site_fract_z
_atom_site_U_iso_or_equiv
_atom_site_adp_type
_atom_site_occupancy
_atom_site_site_symmetry_order
_atom_site_calc_flag
_atom_site_refinement_flags_posn
Br1A Br 0.42767(4) 1.10967(3) 0.44067(3) 0.04017(12) Uani 1 1 d .
O1A O 0.7779(3) 0.1974(3) 0.3921(3) 0.0372(6) Uani 1 1 d .
N1A N 0.5162(5) 0.1348(5) 0.7942(5) 0.0429(10) Uani 1 1 d .
N2A N 0.4267(5) 0.4313(5) 0.4224(5) 0.0409(10) Uani 1 1 d .
C1A C 0.8278(4) 0.2033(4) 0.6005(4) 0.0262(8) Uani 1 1 d .
H1A H 0.8135 0.1461 0.6905 0.031 Uiso 1 1 calc R
C2A C 0.8231(4) 0.1260(4) 0.4945(4) 0.0267(7) Uani 1 1 d .
C3A C 0.8775(5) -0.0382(4) 0.5126(4) 0.0274(8) Uani 1 1 d .
C4A C 0.9031(5) -0.1252(5) 0.6352(5) 0.0353(10) Uani 1 1 d .
H4A H 0.8863 -0.0821 0.7117 0.042 Uiso 1 1 calc R
C5A C 0.9535(5) -0.2759(5) 0.6444(5) 0.0432(10) Uani 1 1 d .
H5A H 0.9711 -0.3331 0.7271 0.052 Uiso 1 1 calc R
C6A C 0.9776(6) -0.3413(5) 0.5353(7) 0.0509(13) Uani 1 1 d .
H6A H 1.0106 -0.4428 0.5432 0.061 Uiso 1 1 calc R
C7A C 0.9530(8) -0.2565(7) 0.4110(6) 0.0587(17) Uani 1 1 d .
H7A H 0.9706 -0.3013 0.3353 0.070 Uiso 1 1 calc R
C8A C 0.9018(6) -0.1045(6) 0.3997(5) 0.0456(12) Uani 1 1 d .
H8A H 0.8839 -0.0476 0.3169 0.055 Uiso 1 1 calc R
C9A C 0.9881(5) 0.2116(5) 0.5655(5) 0.0362(10) Uani 1 1 d .
H9AA H 1.0658 0.1143 0.5725 0.054 Uiso 1 1 calc GR
H9AB H 0.9912 0.2663 0.6282 0.054 Uiso 1 1 calc GR
H9AC H 1.0068 0.2594 0.4740 0.054 Uiso 1 1 calc GR
C10A C 0.7049(5) 0.3596(5) 0.6057(4) 0.0258(9) Uani 1 1 d .
H10A H 0.7231 0.4160 0.5173 0.031 Uiso 1 1 calc R
H10B H 0.7188 0.4036 0.6723 0.031 Uiso 1 1 calc R
C11A C 0.5332(5) 0.3749(5) 0.6422(4) 0.0232(9) Uani 1 1 d .
C12A C 0.5213(5) 0.2386(5) 0.7266(5) 0.0280(9) Uani 1 1 d .
C13A C 0.4751(5) 0.4005(5) 0.5181(5) 0.0278(9) Uani 1 1 d .
C14A C 0.4269(5) 0.5049(5) 0.7284(5) 0.0278(9) Uani 1 1 d .
H14A H 0.3219 0.5104 0.7506 0.033 Uiso 1 1 calc R
H14B H 0.4596 0.4854 0.8135 0.033 Uiso 1 1 calc R
C15A C 0.4305(5) 0.6510(5) 0.6540(4) 0.0236(9) Uani 1 1 d .
C16A C 0.3369(5) 0.7320(5) 0.5608(5) 0.0285(10) Uani 1 1 d .
H16A H 0.2737 0.6948 0.5426 0.034 Uiso 1 1 calc R
C17A C 0.3373(5) 0.8686(5) 0.4944(5) 0.0288(10) Uani 1 1 d .
H17A H 0.2759 0.9223 0.4314 0.035 Uiso 1 1 calc R
C18A C 0.4313(5) 0.9218(5) 0.5249(5) 0.0257(9) Uani 1 1 d .
C19A C 0.5252(5) 0.8429(5) 0.6151(5) 0.0289(10) Uani 1 1 d .
H19A H 0.5887 0.8800 0.6328 0.035 Uiso 1 1 calc R
C20A C 0.5244(5) 0.7072(5) 0.6798(5) 0.0293(9) Uani 1 1 d .
H20A H 0.5878 0.6534 0.7411 0.035 Uiso 1 1 calc R
Br1 Br 1.19078(4) -0.59272(4) 0.18167(4) 0.04504(14) Uani 1 1 d .
O1 O 0.7732(3) 0.4474(3) -0.1342(3) 0.0368(6) Uani 1 1 d .
N1 N 1.1508(5) 0.0898(5) 0.2146(5) 0.0410(10) Uani 1 1 d .
N2 N 1.1346(5) 0.3737(5) -0.1696(5) 0.0428(11) Uani 1 1 d .
C1 C 0.8029(4) 0.2784(4) 0.0678(4) 0.0255(8) Uani 1 1 d .
H1 H 0.8354 0.2746 0.1504 0.031 Uiso 1 1 calc R
C2 C 0.7725(4) 0.4300(4) -0.0128(4) 0.0249(7) Uani 1 1 d .
C3 C 0.7336(4) 0.5593(5) 0.0578(4) 0.0255(8) Uani 1 1 d .
C4 C 0.7229(6) 0.5480(5) 0.1969(4) 0.0407(10) Uani 1 1 d .
H4 H 0.7406 0.4573 0.2503 0.049 Uiso 1 1 calc R
C5 C 0.6860(7) 0.6710(6) 0.2564(5) 0.0530(14) Uani 1 1 d .
H5 H 0.6788 0.6631 0.3497 0.064 Uiso 1 1 calc R
C6 C 0.6601(7) 0.8053(6) 0.1775(6) 0.0498(14) Uani 1 1 d .
H6 H 0.6362 0.8877 0.2177 0.060 Uiso 1 1 calc R
C7 C 0.6693(6) 0.8187(5) 0.0400(5) 0.0390(10) Uani 1 1 d .
H7 H 0.6509 0.9097 -0.0128 0.047 Uiso 1 1 calc R
C8 C 0.7059(5) 0.6962(5) -0.0192(4) 0.0312(9) Uani 1 1 d .
H8 H 0.7122 0.7053 -0.1125 0.037 Uiso 1 1 calc R
C9 C 0.6493(5) 0.2567(5) 0.1098(5) 0.0385(10) Uani 1 1 d .
H9A H 0.5722 0.3339 0.1609 0.058 Uiso 1 1 calc GR
H9B H 0.6627 0.1638 0.1652 0.058 Uiso 1 1 calc GR
H9C H 0.6175 0.2590 0.0294 0.058 Uiso 1 1 calc GR
C10 C 0.9265(5) 0.1566(5) -0.0141(4) 0.0237(8) Uani 1 1 d .
H10C H 0.9060 0.1755 -0.1047 0.028 Uiso 1 1 calc R
H10D H 0.9166 0.0647 0.0292 0.028 Uiso 1 1 calc R
C11 C 1.0950(5) 0.1373(5) -0.0301(4) 0.0258(9) Uani 1 1 d .
C12 C 1.1265(5) 0.1142(5) 0.1087(5) 0.0284(10) Uani 1 1 d .
C13 C 1.1190(5) 0.2715(5) -0.1070(5) 0.0297(10) Uani 1 1 d .
C14 C 1.2138(5) 0.0044(5) -0.1085(5) 0.0291(10) Uani 1 1 d .
H14C H 1.1937 0.0201 -0.1988 0.035 Uiso 1 1 calc R
H14D H 1.3166 0.0010 -0.1200 0.035 Uiso 1 1 calc R
C15 C 1.2087(5) -0.1411(5) -0.0371(5) 0.0259(9) Uani 1 1 d .
C16 C 1.1169(6) -0.1983(5) -0.0685(5) 0.0320(10) Uani 1 1 d .
H16 H 1.0588 -0.1453 -0.1340 0.038 Uiso 1 1 calc R
C17 C 1.1106(5) -0.3322(5) -0.0039(5) 0.0321(10) Uani 1 1 d .
H17 H 1.0495 -0.3693 -0.0256 0.038 Uiso 1 1 calc R
C18 C 1.1977(5) -0.4092(5) 0.0936(5) 0.0291(10) Uani 1 1 d .
C19 C 1.2883(6) -0.3548(5) 0.1269(5) 0.0327(11) Uani 1 1 d .
H19 H 1.3453 -0.4069 0.1934 0.039 Uiso 1 1 calc R
C20 C 1.2929(5) -0.2222(5) 0.0601(5) 0.0304(10) Uani 1 1 d .
H20 H 1.3553 -0.1863 0.0815 0.037 Uiso 1 1 calc R

loop_
_atom_site_aniso_label
_atom_site_aniso_U_11
_atom_site_aniso_U_22
_atom_site_aniso_U_33
_atom_site_aniso_U_23
_atom_site_aniso_U_13
_atom_site_aniso_U_12
Br1A 0.0489(3) 0.0216(2) 0.0495(3) 0.00209(19) -0.0096(2) -0.01716(19)
O1A 0.0490(17) 0.0343(15) 0.0254(13) -0.0021(11) -0.0117(12) -0.0119(13)
N1A 0.040(2) 0.029(2) 0.055(3) 0.0068(19) -0.0090(19) -0.0161(17)
N2A 0.056(3) 0.026(2) 0.049(2) -0.0018(17) -0.028(2) -0.0152(18)
C1A 0.0260(18) 0.025(2) 0.0280(19) -0.0056(16) -0.0056(15) -0.0089(15)
C2A 0.0268(17) 0.0282(18) 0.0226(17) -0.0036(14) -0.0015(13) -0.0106(14)
C3A 0.0263(19) 0.0228(18) 0.032(2) -0.0062(17) -0.0014(16) -0.0101(15)
C4A 0.036(2) 0.030(2) 0.042(2) -0.007(2) -0.0121(18) -0.0106(18)
C5A 0.037(2) 0.030(2) 0.058(3) 0.000(2) -0.011(2) -0.0113(18)
C6A 0.047(3) 0.024(2) 0.077(4) -0.010(2) 0.001(3) -0.017(2)
C7A 0.074(4) 0.054(4) 0.050(3) -0.030(3) 0.015(3) -0.033(3)
C8A 0.065(3) 0.040(3) 0.031(2) -0.0095(19) 0.003(2) -0.025(2)
C9A 0.029(2) 0.041(3) 0.042(2) -0.0162(19) -0.0049(18) -0.0129(18)
C10A 0.030(2) 0.026(2) 0.0254(19) -0.0043(15) -0.0052(15) -0.0145(17)
C11A 0.027(2) 0.015(2) 0.025(2) -0.0020(16) -0.0024(16) -0.0082(16)
C12A 0.025(2) 0.020(2) 0.036(2) -0.0003(18) -0.0065(17) -0.0080(16)
C13A 0.032(2) 0.018(2) 0.035(2) -0.0046(18) -0.0076(19) -0.0109(17)
C14A 0.027(2) 0.023(2) 0.030(2) -0.0043(17) -0.0001(16) -0.0097(17)
C15A 0.0231(19) 0.020(2) 0.025(2) -0.0037(16) -0.0037(15) -0.0064(15)
C16A 0.026(2) 0.022(2) 0.041(3) -0.0080(19) -0.0083(18) -0.0093(17)
C17A 0.029(2) 0.020(2) 0.034(2) -0.0018(19) -0.0116(19) -0.0040(18)
C18A 0.024(2) 0.018(2) 0.032(2) -0.0066(18) -0.0001(17) -0.0080(17)
C19A 0.030(2) 0.021(2) 0.042(2) -0.0062(19) -0.0103(18) -0.0124(17)
C20A 0.031(2) 0.024(2) 0.034(2) -0.0058(18) -0.0112(17) -0.0078(17)
Br1 0.0589(3) 0.0243(2) 0.0568(3) 0.0037(2) -0.0194(2) -0.0205(2)
O1 0.0526(17) 0.0278(14) 0.0274(14) -0.0009(11) -0.0199(12) -0.0072(12)
N1 0.052(2) 0.032(2) 0.044(2) -0.0023(18) -0.0232(19) -0.0140(18)
N2 0.046(2) 0.029(2) 0.052(2) 0.0089(19) -0.0127(19) -0.0194(18)
C1 0.0304(19) 0.0232(19) 0.0226(18) -0.0021(15) -0.0059(15) -0.0101(15)
C2 0.0234(17) 0.0229(18) 0.0250(17) -0.0025(13) -0.0074(13) -0.0049(13)
C3 0.0252(18) 0.0242(19) 0.027(2) -0.0030(16) -0.0064(15) -0.0090(15)
C4 0.062(3) 0.027(2) 0.030(2) -0.0069(17) -0.002(2) -0.018(2)
C5 0.089(4) 0.040(3) 0.031(2) -0.011(2) 0.001(2) -0.031(3)
C6 0.066(3) 0.026(2) 0.056(3) -0.018(2) 0.002(3) -0.020(2)
C7 0.045(3) 0.019(2) 0.053(3) -0.0019(19) -0.013(2) -0.0119(18)
C8 0.036(2) 0.028(2) 0.032(2) 0.0012(17) -0.0149(17) -0.0124(18)
C9 0.030(2) 0.037(2) 0.043(2) -0.0035(19) 0.0001(18) -0.0131(18)
C10 0.029(2) 0.0177(18) 0.0253(18) -0.0011(14) -0.0075(15) -0.0098(15)
C11 0.029(2) 0.022(2) 0.028(2) -0.0005(17) -0.0074(17) -0.0124(18)
C12 0.030(2) 0.019(2) 0.038(2) -0.0005(18) -0.0133(19) -0.0092(17)
C13 0.026(2) 0.027(2) 0.035(2) -0.0012(19) -0.0069(17) -0.0101(17)
C14 0.031(2) 0.023(2) 0.029(2) -0.0030(17) -0.0006(17) -0.0090(17)
C15 0.0231(19) 0.019(2) 0.032(2) -0.0067(17) -0.0001(16) -0.0064(16)
C16 0.040(2) 0.022(2) 0.033(2) -0.0004(18) -0.0187(19) -0.0057(18)
C17 0.037(3) 0.027(2) 0.038(3) -0.008(2) -0.014(2) -0.013(2)
C18 0.034(2) 0.019(2) 0.034(2) -0.0018(18) -0.0087(18) -0.0085(18)
C19 0.036(3) 0.024(3) 0.043(3) -0.002(2) -0.021(2) -0.009(2)
C20 0.023(2) 0.021(2) 0.048(3) -0.003(2) -0.0133(19) -0.0066(17)

loop_
_atom_type_symbol
_atom_type_description
_atom_type_scat_dispersion_real
_atom_type_scat_dispersion_imag
_atom_type_scat_source
C C 0.0033 0.0016 'International Tables Vol C Tables 4.2.6.8 and 6.1.1.4'
H H 0.0000 0.0000 'International Tables Vol C Tables 4.2.6.8 and 6.1.1.4'
Br Br -0.2901 2.4595 'International Tables Vol C Tables 4.2.6.8 and 6.1.1.4'
N N 0.0061 0.0033 'International Tables Vol C Tables 4.2.6.8 and 6.1.1.4'
O O 0.0106 0.0060 'International Tables Vol C Tables 4.2.6.8 and 6.1.1.4'

loop_
_geom_angle_atom_site_label_1
_geom_angle_atom_site_label_2
_geom_angle_atom_site_label_3
_geom_angle
C2A C1A C9A 108.1(3)
C2A C1A C10A 113.1(3)
C10A C1A C9A 108.4(3)
O1A C2A C1A 119.4(3)
O1A C2A C3A 119.9(3)
C3A C2A C1A 120.6(3)
C4A C3A C2A 123.4(4)
C4A C3A C8A 119.0(4)
C8A C3A C2A 117.6(4)
C5A C4A C3A 120.3(4)
C6A C5A C4A 121.1(5)
C5A C6A C7A 119.7(5)
C6A C7A C8A 120.1(5)
C3A C8A C7A 119.8(5)
C1A C10A C11A 116.4(4)
C10A C11A C14A 111.1(4)
C12A C11A C10A 109.4(3)
C12A C11A C14A 107.3(3)
C13A C11A C10A 111.4(3)
C13A C11A C12A 109.1(4)
C13A C11A C14A 108.5(4)
N1A C12A C11A 177.0(5)
N2A C13A C11A 174.8(5)
C15A C14A C11A 112.6(4)
C16A C15A C14A 120.5(4)
C20A C15A C14A 120.3(4)
C20A C15A C16A 119.2(4)
C15A C16A C17A 120.6(4)
C18A C17A C16A 118.3(4)
C17A C18A Br1A 118.8(3)
C19A C18A Br1A 119.4(3)
C19A C18A C17A 121.8(4)
C18A C19A C20A 119.4(4)
C15A C20A C19A 120.7(4)
C2 C1 C9 107.0(3)
C2 C1 C10 112.7(3)
C10 C1 C9 110.0(3)
O1 C2 C1 119.6(3)
O1 C2 C3 120.1(3)
C3 C2 C1 120.3(3)
C4 C3 C2 122.8(4)
C4 C3 C8 118.6(4)
C8 C3 C2 118.6(3)
C5 C4 C3 120.2(4)
C6 C5 C4 119.9(5)
C7 C6 C5 120.6(5)
C6 C7 C8 119.5(4)
C7 C8 C3 121.2(4)
C1 C10 C11 116.2(3)
C10 C11 C14 112.5(4)
C12 C11 C10 108.9(3)
C12 C11 C14 109.0(4)
C13 C11 C10 110.1(4)
C13 C11 C12 108.4(4)
C13 C11 C14 107.8(4)
N1 C12 C11 176.7(5)
N2 C13 C11 177.2(5)
C15 C14 C11 113.6(4)
C16 C15 C14 120.5(4)
C20 C15 C14 121.7(4)
C20 C15 C16 117.8(4)
C17 C16 C15 121.4(4)
C18 C17 C16 118.4(4)
C17 C18 Br1 118.7(4)
C19 C18 Br1 120.0(4)
C19 C18 C17 121.2(5)
C20 C19 C18 118.9(4)
C15 C20 C19 122.3(4)

loop_
_geom_bond_atom_site_label_1
_geom_bond_atom_site_label_2
_geom_bond_distance
Br1A C18A 1.894(5)
O1A C2A 1.216(4)
N1A C12A 1.133(6)
N2A C13A 1.139(6)
C1A C2A 1.507(5)
C1A C9A 1.548(5)
C1A C10A 1.533(6)
C2A C3A 1.502(5)
C3A C4A 1.385(6)
C3A C8A 1.390(6)
C4A C5A 1.382(6)
C5A C6A 1.350(7)
C6A C7A 1.389(8)
C7A C8A 1.392(8)
C10A C11A 1.565(6)
C11A C12A 1.486(6)
C11A C13A 1.474(6)
C11A C14A 1.568(6)
C14A C15A 1.514(6)
C15A C16A 1.396(6)
C15A C20A 1.384(6)
C16A C17A 1.398(7)
C17A C18A 1.386(6)
C18A C19A 1.371(7)
C19A C20A 1.387(7)
Br1 C18 1.894(5)
O1 C2 1.221(4)
N1 C12 1.133(6)
N2 C13 1.134(6)
C1 C2 1.520(5)
C1 C9 1.542(6)
C1 C10 1.526(5)
C2 C3 1.502(5)
C3 C4 1.388(5)
C3 C8 1.389(6)
C4 C5 1.383(6)
C5 C6 1.377(7)
C6 C7 1.372(8)
C7 C8 1.376(6)
C10 C11 1.546(6)
C11 C12 1.495(6)
C11 C13 1.485(6)
C11 C14 1.568(6)
C14 C15 1.505(6)
C15 C16 1.401(7)
C15 C20 1.373(6)
C16 C17 1.387(7)
C17 C18 1.385(7)
C18 C19 1.380(7)
C19 C20 1.377(7)

loop_
_geom_torsion_atom_site_label_1
_geom_torsion_atom_site_label_2
_geom_torsion_atom_site_label_3
_geom_torsion_atom_site_label_4
_geom_torsion
Br1A C18A C19A C20A 178.1(3)
O1A C2A C3A C4A -167.5(4)
O1A C2A C3A C8A 12.0(6)
C1A C2A C3A C4A 14.2(6)
C1A C2A C3A C8A -166.3(4)
C1A C10A C11A C12A 27.0(5)
C1A C10A C11A C13A -93.6(4)
C1A C10A C11A C14A 145.3(4)
C2A C1A C10A C11A 61.1(5)
C2A C3A C4A C5A -179.9(4)
C2A C3A C8A C7A 179.7(5)
C3A C4A C5A C6A -0.5(8)
C4A C3A C8A C7A -0.8(7)
C4A C5A C6A C7A 0.6(8)
C5A C6A C7A C8A -0.8(9)
C6A C7A C8A C3A 0.9(9)
C8A C3A C4A C5A 0.6(7)
C9A C1A C2A O1A -90.6(4)
C9A C1A C2A C3A 87.8(4)
C9A C1A C10A C11A -179.1(3)
C10A C1A C2A O1A 29.4(5)
C10A C1A C2A C3A -152.2(3)
C10A C11A C14A C15A 59.7(5)
C11A C14A C15A C16A 83.8(5)
C11A C14A C15A C20A -97.5(5)
C12A C11A C14A C15A 179.2(4)
C13A C11A C14A C15A -63.0(5)
C14A C15A C16A C17A 178.5(4)
C14A C15A C20A C19A -178.1(4)
C15A C16A C17A C18A -0.8(7)
C16A C15A C20A C19A 0.6(7)
C16A C17A C18A Br1A -177.8(3)
C16A C17A C18A C19A 1.5(7)
C17A C18A C19A C20A -1.2(7)
C18A C19A C20A C15A 0.1(7)
C20A C15A C16A C17A -0.3(7)
Br1 C18 C19 C20 179.1(4)
O1 C2 C3 C4 176.5(4)
O1 C2 C3 C8 -2.9(5)
C1 C2 C3 C4 -0.3(6)
C1 C2 C3 C8 -179.7(4)
C1 C10 C11 C12 55.8(5)
C1 C10 C11 C13 -63.0(5)
C1 C10 C11 C14 176.8(3)
C2 C1 C10 C11 76.8(4)
C2 C3 C4 C5 -179.7(5)
C2 C3 C8 C7 179.8(4)
C3 C4 C5 C6 -0.1(8)
C4 C3 C8 C7 0.3(7)
C4 C5 C6 C7 0.5(9)
C5 C6 C7 C8 -0.5(9)
C6 C7 C8 C3 0.1(7)
C8 C3 C4 C5 -0.3(7)
C9 C1 C2 O1 -82.7(4)
C9 C1 C2 C3 94.1(4)
C9 C1 C10 C11 -163.9(4)
C10 C1 C2 O1 38.3(5)
C10 C1 C2 C3 -144.8(3)
C10 C11 C14 C15 -61.8(5)
C11 C14 C15 C16 92.9(5)
C11 C14 C15 C20 -87.2(5)
C12 C11 C14 C15 59.1(5)
C13 C11 C14 C15 176.6(4)
C14 C15 C16 C17 179.9(4)
C14 C15 C20 C19 179.5(4)
C15 C16 C17 C18 0.1(7)
C16 C15 C20 C19 -0.6(7)
C16 C17 C18 Br1 -179.7(3)
C16 C17 C18 C19 0.2(7)
C17 C18 C19 C20 -0.8(8)
C18 C19 C20 C15 1.0(8)
C20 C15 C16 C17 0.0(7)
